data_8103551
loop_
_publ_author_name
'Herbstein, F. H.'

_publ_section_title
;
 Crystal structure of bis(thiourea) lead(II) nitrate
 Pb(NO~3~)~2~ (SC(NH~2~)~2~)~2~
;
_journal_coden_ASTM ZEKRDZ
_journal_name_full
;
 Zeitschrift f\"ur Kristallographie
;
_journal_page_first 39
_journal_page_last 46
_journal_paper_doi 10.1524/zkri.1981.157.1-2.39
_journal_volume 157
_journal_year 1981
_chemical_formula_sum 'C2 H8 N6 O6 Pb S2'
_chemical_name_systematic 'Pb (N O3)2 (S C (N H2)2)2'
_space_group_IT_number 14
_symmetry_space_group_name_Hall '-P 2ybc'
_symmetry_space_group_name_H-M 'P 1 21/c 1'
_cell_angle_alpha 90
_cell_angle_beta 108.6
_cell_angle_gamma 90
_cell_formula_units_Z 4
_cell_length_a 7.212
_cell_length_b 17.952
_cell_length_c 9.475
_cell_volume 1162.653
_cod_data_source_file Herbstein_ZEKRDZ_1981_528.cif
_cod_data_source_block C2H8N6O6Pb1S2
_cod_depositor_comments
;
 Correcting the z coordinate of the "N2" atom by changing it from '0.5287' to
 '0.8287' after consulting the original publication.

 Antanas Vaitkus,
 2018-07-23
;
_cod_original_formula_sum 'C2 H8 N6 O6 Pb1 S2'
_cod_database_code 8103551

loop_
_symmetry_equiv_pos_as_xyz
x,y,z
-x,y+1/2,-z+1/2
-x,-y,-z
x,-y-1/2,z-1/2

loop_
_atom_site_label
_atom_site_type_symbol
_atom_site_fract_x
_atom_site_fract_y
_atom_site_fract_z
_atom_site_occupancy
_atom_site_U_iso_or_equiv
Pb1 Pb+2 0.1958 0.0163 0.3184 1 0.0
C1 C+4 0.3939 0.0859 0.7648 1 0.0
C2 C+4 0.0981 -0.1801 0.5049 1 0.0
N1 N-3 0.3424 0.0263 0.8218 1 0.0
N2 N-3 0.4034 0.1505 0.8287 1 0.0
N3 N-3 -0.0326 -0.2208 0.5412 1 0.0
N4 N-3 0.2137 -0.2146 0.441 1 0.0
N5 N+5 0.3861 0.1651 0.2119 1 0.0
N6 N+5 0.1004 -0.091 0.0313 1 0.0
S1 S-2 0.4709 0.0787 0.6089 1 0.0
S2 S-2 0.1011 -0.0859 0.5309 1 0.0
O1 O-2 0.4648 0.2124 0.1536 1 0.0
O2 O-2 0.3331 0.1747 0.3171 1 0.0
O3 O-2 0.3905 0.1001 0.1602 1 0.0
O4 O-2 0.1984 -0.0311 0.051 1 0.0
O5 O-2 0.0669 -0.1256 -0.0861 1 0.0
O6 O-2 0.0424 -0.1149 0.1306 1 0.0
